data_1502636
loop_
_publ_author_name
'Lin, Chi-Hui'
'Chen, Jhih-Rong'
'Yang, Ding-Yah'

_publ_section_title
;
 Syntheses of Quaternary Carbon-Containing Oxazatricycle and Spiropyran
 Libraries via Multicomponent Reactions and Their Molecular Switching
 Properties
;
_journal_issue 1
_journal_name_full 'Journal of Combinatorial Chemistry'
_journal_page_first 119
_journal_paper_doi 10.1021/cc900127g
_journal_volume 12
_journal_year 2010
_chemical_formula_moiety 'C23 H21 N O3'
_chemical_formula_sum 'C23 H21 N O3'
_chemical_formula_weight 359.41
_space_group_IT_number 2
_symmetry_cell_setting triclinic
_symmetry_Int_Tables_number 2
_symmetry_space_group_name_Hall '-P 1'
_symmetry_space_group_name_H-M 'P -1'
_atom_sites_solution_hydrogens geom
_atom_sites_solution_primary direct
_atom_sites_solution_secondary difmap
_audit_creation_method SHELXL-97
_cell_angle_alpha 77.0530(10)
_cell_angle_beta 80.455(2)
_cell_angle_gamma 71.635(2)
_cell_formula_units_Z 2
_cell_length_a 9.2085(9)
_cell_length_b 9.6607(10)
_cell_length_c 11.2222(13)
_cell_measurement_reflns_used 2217
_cell_measurement_temperature 297(2)
_cell_measurement_theta_max 25.970
_cell_measurement_theta_min 2.655
_cell_volume 918.49(17)
_computing_cell_refinement 'Bruker SMART'
_computing_data_collection 'Bruker SMART'
_computing_data_reduction 'Bruker SHELXTL'
_computing_molecular_graphics 'Bruker SHELXTL'
_computing_publication_material 'Bruker SHELXTL'
_computing_structure_refinement 'SHELXL-97 (Sheldrick, 1997)'
_computing_structure_solution 'SHELXS-97 (Sheldrick, 1990)'
_diffrn_ambient_temperature 297(2)
_diffrn_measured_fraction_theta_full 0.987
_diffrn_measured_fraction_theta_max 0.987
_diffrn_measurement_device_type 'CCD area detector'
_diffrn_measurement_method 'phi and omega scans'
_diffrn_radiation_monochromator graphite
_diffrn_radiation_probe x-ray
_diffrn_radiation_type MoK\a
_diffrn_radiation_wavelength 0.71073
_diffrn_reflns_av_R_equivalents 0.0210
_diffrn_reflns_av_sigmaI/netI 0.0287
_diffrn_reflns_limit_h_max 11
_diffrn_reflns_limit_h_min -9
_diffrn_reflns_limit_k_max 11
_diffrn_reflns_limit_k_min -11
_diffrn_reflns_limit_l_max 12
_diffrn_reflns_limit_l_min -13
_diffrn_reflns_number 5252
_diffrn_reflns_theta_full 26.02
_diffrn_reflns_theta_max 26.02
_diffrn_reflns_theta_min 1.87
_diffrn_source 'fine-focus sealed tube'
_exptl_absorpt_coefficient_mu 0.086
_exptl_absorpt_correction_T_max 0.9747
_exptl_absorpt_correction_T_min 0.9607
_exptl_absorpt_correction_type empirical
_exptl_absorpt_process_details empirical
_exptl_crystal_colour colorless
_exptl_crystal_density_diffrn 1.300
_exptl_crystal_density_method 'not measured'
_exptl_crystal_description parallelepiped
_exptl_crystal_F_000 380
_exptl_crystal_size_max 0.47
_exptl_crystal_size_mid 0.33
_exptl_crystal_size_min 0.30
_refine_diff_density_max 0.220
_refine_diff_density_min -0.260
_refine_diff_density_rms 0.060
_refine_ls_extinction_method none
_refine_ls_goodness_of_fit_ref 1.045
_refine_ls_hydrogen_treatment constr
_refine_ls_matrix_type full
_refine_ls_number_parameters 244
_refine_ls_number_reflns 3569
_refine_ls_number_restraints 0
_refine_ls_restrained_S_all 1.045
_refine_ls_R_factor_all 0.0696
_refine_ls_R_factor_gt 0.0494
_refine_ls_shift/su_max 0.000
_refine_ls_shift/su_mean 0.000
_refine_ls_structure_factor_coef Fsqd
_refine_ls_weighting_details 'calc w=1/[\s^2^(Fo^2^)+(0.0900P)^2^+0.0000P] where P=(Fo^2^+2Fc^2^)/3'
_refine_ls_weighting_scheme calc
_refine_ls_wR_factor_gt 0.1328
_refine_ls_wR_factor_ref 0.1484
_reflns_number_gt 2485
_reflns_number_total 3569
_reflns_threshold_expression >2sigma(I)
_cod_data_source_file cc900127g_si_002.cif
_cod_data_source_block ch060m
_cod_depositor_comments
;
The following automatic conversions were performed:

'_refine_ls_hydrogen_treatment' value 'constro' was replaced with the
value 'constr' as specified in the replacement file
'src/cod-tools/trunk/data/replacement-values/replacement_values.lst'.

Automatic conversion script
Id: cif_fix_values 5376 2017-05-30 11:51:03Z andrius 
;
_cod_database_code 1502636

loop_
_symmetry_equiv_pos_as_xyz
'x, y, z'
'-x, -y, -z'

loop_
_atom_site_label
_atom_site_type_symbol
_atom_site_fract_x
_atom_site_fract_y
_atom_site_fract_z
_atom_site_U_iso_or_equiv
_atom_site_adp_type
_atom_site_occupancy
_atom_site_symmetry_multiplicity
_atom_site_calc_flag
_atom_site_refinement_flags
O1 O 0.60331(12) 0.63460(13) 0.95524(10) 0.0476(3) Uani 1 1 d .
O2 O 0.88827(15) 0.88047(15) 0.96819(13) 0.0612(4) Uani 1 1 d .
O3 O 1.04227(16) 0.80340(17) 0.81057(15) 0.0745(4) Uani 1 1 d .
N N 0.57995(15) 0.64364(16) 0.74567(13) 0.0452(4) Uani 1 1 d .
C1 C 0.70406(18) 0.70981(18) 0.95454(14) 0.0406(4) Uani 1 1 d .
C2 C 0.65865(19) 0.80699(18) 1.04338(15) 0.0439(4) Uani 1 1 d .
C3 C 0.5259(2) 0.8221(2) 1.12580(16) 0.0519(4) Uani 1 1 d .
H3A H 0.4577 0.7696 1.1235 0.062 Uiso 1 1 calc R
C4 C 0.4945(2) 0.9133(2) 1.21010(18) 0.0620(5) Uani 1 1 d .
H4A H 0.4062 0.9218 1.2652 0.074 Uiso 1 1 calc R
C5 C 0.5955(3) 0.9932(2) 1.2129(2) 0.0663(6) Uani 1 1 d .
H5A H 0.5738 1.0551 1.2702 0.080 Uiso 1 1 calc R
C6 C 0.7263(2) 0.9822(2) 1.1327(2) 0.0631(5) Uani 1 1 d .
H6A H 0.7931 1.0363 1.1347 0.076 Uiso 1 1 calc R
C7 C 0.7571(2) 0.88879(19) 1.04830(17) 0.0497(4) Uani 1 1 d .
C8 C 0.9299(2) 0.7916(2) 0.88062(18) 0.0525(5) Uani 1 1 d .
C9 C 0.83820(18) 0.69451(18) 0.87974(15) 0.0422(4) Uani 1 1 d .
C10 C 0.88864(17) 0.58609(19) 0.79086(14) 0.0426(4) Uani 1 1 d .
C11 C 0.83416(19) 0.6663(2) 0.66241(15) 0.0482(4) Uani 1 1 d .
H11A H 0.8030 0.7728 0.6587 0.058 Uiso 1 1 calc R
H11B H 0.9190 0.6425 0.5993 0.058 Uiso 1 1 calc R
C12 C 0.69904(19) 0.6202(2) 0.63705(15) 0.0460(4) Uani 1 1 d .
C13 C 0.75942(19) 0.4559(2) 0.63459(15) 0.0466(4) Uani 1 1 d .
C14 C 0.7652(2) 0.3846(2) 0.53900(17) 0.0576(5) Uani 1 1 d .
H14A H 0.7234 0.4383 0.4667 0.069 Uiso 1 1 calc R
C15 C 0.8336(2) 0.2327(3) 0.5516(2) 0.0671(6) Uani 1 1 d .
H15A H 0.8391 0.1850 0.4868 0.081 Uiso 1 1 calc R
C16 C 0.8930(2) 0.1522(2) 0.6586(2) 0.0664(6) Uani 1 1 d .
H16A H 0.9387 0.0504 0.6660 0.080 Uiso 1 1 calc R
C17 C 0.8854(2) 0.2216(2) 0.75608(19) 0.0576(5) Uani 1 1 d .
H17A H 0.9243 0.1666 0.8291 0.069 Uiso 1 1 calc R
C18 C 0.81974(18) 0.3729(2) 0.74388(15) 0.0454(4) Uani 1 1 d .
C19 C 0.80259(18) 0.46649(18) 0.83886(14) 0.0429(4) Uani 1 1 d .
H19A H 0.8393 0.4044 0.9160 0.051 Uiso 1 1 calc R
C20 C 0.63326(19) 0.54842(19) 0.85789(15) 0.0438(4) Uani 1 1 d .
H20A H 0.5758 0.4750 0.8827 0.053 Uiso 1 1 calc R
C21 C 1.0621(2) 0.5073(2) 0.78308(18) 0.0560(5) Uani 1 1 d .
H21A H 1.0909 0.4596 0.8639 0.084 Uiso 1 1 calc R
H21B H 1.1175 0.5788 0.7489 0.084 Uiso 1 1 calc R
H21C H 1.0863 0.4344 0.7315 0.084 Uiso 1 1 calc R
C22 C 0.6354(2) 0.7163(2) 0.51908(17) 0.0649(6) Uani 1 1 d .
H22A H 0.5511 0.6871 0.5032 0.097 Uiso 1 1 calc R
H22B H 0.7148 0.7039 0.4518 0.097 Uiso 1 1 calc R
H22C H 0.6003 0.8185 0.5279 0.097 Uiso 1 1 calc R
C23 C 0.4271(2) 0.6394(3) 0.7295(2) 0.0646(6) Uani 1 1 d .
H23A H 0.3597 0.6554 0.8033 0.097 Uiso 1 1 calc R
H23B H 0.4343 0.5443 0.7124 0.097 Uiso 1 1 calc R
H23C H 0.3871 0.7157 0.6622 0.097 Uiso 1 1 calc R

loop_
_atom_site_aniso_label
_atom_site_aniso_U_11
_atom_site_aniso_U_22
_atom_site_aniso_U_33
_atom_site_aniso_U_23
_atom_site_aniso_U_13
_atom_site_aniso_U_12
O1 0.0470(7) 0.0660(8) 0.0418(7) -0.0178(6) 0.0056(5) -0.0329(6)
O2 0.0549(8) 0.0661(8) 0.0762(9) -0.0190(7) -0.0070(7) -0.0325(7)
O3 0.0543(8) 0.0832(10) 0.0962(11) -0.0190(9) 0.0112(8) -0.0419(7)
N 0.0346(7) 0.0596(9) 0.0454(8) -0.0122(7) -0.0059(6) -0.0165(6)
C1 0.0423(9) 0.0463(9) 0.0373(9) -0.0010(7) -0.0093(7) -0.0204(7)
C2 0.0455(9) 0.0451(9) 0.0420(9) -0.0017(7) -0.0121(7) -0.0147(7)
C3 0.0541(11) 0.0549(10) 0.0489(10) -0.0103(9) -0.0059(8) -0.0182(9)
C4 0.0681(13) 0.0646(12) 0.0535(12) -0.0187(10) -0.0035(9) -0.0153(10)
C5 0.0769(15) 0.0598(12) 0.0668(13) -0.0243(10) -0.0164(11) -0.0127(11)
C6 0.0680(13) 0.0564(11) 0.0758(14) -0.0174(10) -0.0234(11) -0.0216(10)
C7 0.0491(10) 0.0493(10) 0.0549(11) -0.0052(8) -0.0173(8) -0.0169(8)
C8 0.0435(10) 0.0584(11) 0.0591(11) -0.0043(9) -0.0093(8) -0.0219(8)
C9 0.0377(9) 0.0502(9) 0.0410(9) -0.0012(7) -0.0094(7) -0.0183(7)
C10 0.0351(9) 0.0563(10) 0.0375(9) -0.0020(7) -0.0047(6) -0.0189(7)
C11 0.0457(10) 0.0606(11) 0.0384(9) 0.0012(8) -0.0044(7) -0.0224(8)
C12 0.0424(9) 0.0602(11) 0.0365(9) -0.0067(8) -0.0065(7) -0.0166(8)
C13 0.0385(9) 0.0650(11) 0.0387(9) -0.0118(8) -0.0006(7) -0.0182(8)
C14 0.0530(11) 0.0791(14) 0.0465(11) -0.0209(10) -0.0008(8) -0.0228(10)
C15 0.0654(13) 0.0835(15) 0.0625(13) -0.0339(12) 0.0036(10) -0.0264(11)
C16 0.0643(13) 0.0613(12) 0.0761(15) -0.0248(11) 0.0018(11) -0.0179(10)
C17 0.0558(11) 0.0573(11) 0.0589(12) -0.0090(9) -0.0049(9) -0.0167(9)
C18 0.0397(9) 0.0565(10) 0.0421(9) -0.0095(8) -0.0007(7) -0.0183(8)
C19 0.0441(9) 0.0512(9) 0.0341(8) -0.0009(7) -0.0066(7) -0.0184(8)
C20 0.0447(9) 0.0566(10) 0.0397(9) -0.0142(8) 0.0014(7) -0.0271(8)
C21 0.0397(10) 0.0717(12) 0.0562(11) -0.0100(10) -0.0054(8) -0.0164(9)
C22 0.0670(13) 0.0770(14) 0.0475(11) -0.0013(10) -0.0197(9) -0.0163(11)
C23 0.0402(10) 0.0866(14) 0.0741(14) -0.0231(12) -0.0114(9) -0.0196(10)

loop_
_atom_type_symbol
_atom_type_description
_atom_type_scat_dispersion_real
_atom_type_scat_dispersion_imag
_atom_type_scat_source
C C 0.0033 0.0016 'International Tables Vol C Tables 4.2.6.8 and 6.1.1.4'
H H 0.0000 0.0000 'International Tables Vol C Tables 4.2.6.8 and 6.1.1.4'
N N 0.0061 0.0033 'International Tables Vol C Tables 4.2.6.8 and 6.1.1.4'
O O 0.0106 0.0060 'International Tables Vol C Tables 4.2.6.8 and 6.1.1.4'

loop_
_geom_angle_atom_site_label_1
_geom_angle_atom_site_label_2
_geom_angle_atom_site_label_3
_geom_angle
C1 O1 C20 116.20(12)
C7 O2 C8 122.49(13)
C20 N C23 111.24(14)
C20 N C12 112.35(13)
C23 N C12 115.70(14)
O1 C1 C9 123.81(15)
O1 C1 C2 113.68(14)
C9 C1 C2 122.49(14)
C7 C2 C3 118.00(17)
C7 C2 C1 117.14(16)
C3 C2 C1 124.85(15)
C4 C3 C2 120.90(17)
C4 C3 H3A 119.5
C2 C3 H3A 119.5
C3 C4 C5 119.7(2)
C3 C4 H4A 120.2
C5 C4 H4A 120.2
C6 C5 C4 121.04(19)
C6 C5 H5A 119.5
C4 C5 H5A 119.5
C5 C6 C7 118.67(18)
C5 C6 H6A 120.7
C7 C6 H6A 120.7
O2 C7 C6 117.60(16)
O2 C7 C2 120.70(16)
C6 C7 C2 121.70(18)
O3 C8 O2 115.31(16)
O3 C8 C9 126.19(18)
O2 C8 C9 118.50(15)
C1 C9 C8 118.16(16)
C1 C9 C10 122.04(14)
C8 C9 C10 119.70(14)
C9 C10 C21 112.86(13)
C9 C10 C19 107.28(12)
C21 C10 C19 108.10(14)
C9 C10 C11 109.96(13)
C21 C10 C11 112.09(14)
C19 C10 C11 106.19(12)
C12 C11 C10 111.39(13)
C12 C11 H11A 109.3
C10 C11 H11A 109.3
C12 C11 H11B 109.3
C10 C11 H11B 109.3
H11A C11 H11B 108.0
N C12 C13 108.78(13)
N C12 C22 110.82(15)
C13 C12 C22 114.68(15)
N C12 C11 106.25(13)
C13 C12 C11 106.30(14)
C22 C12 C11 109.59(15)
C14 C13 C18 119.43(18)
C14 C13 C12 128.08(17)
C18 C13 C12 112.46(15)
C13 C14 C15 119.71(19)
C13 C14 H14A 120.1
C15 C14 H14A 120.1
C16 C15 C14 120.55(19)
C16 C15 H15A 119.7
C14 C15 H15A 119.7
C15 C16 C17 120.4(2)
C15 C16 H16A 119.8
C17 C16 H16A 119.8
C18 C17 C16 119.53(19)
C18 C17 H17A 120.2
C16 C17 H17A 120.2
C17 C18 C13 120.38(16)
C17 C18 C19 126.84(16)
C13 C18 C19 112.78(15)
C18 C19 C20 106.77(12)
C18 C19 C10 110.94(13)
C20 C19 C10 106.80(13)
C18 C19 H19A 110.7
C20 C19 H19A 110.7
C10 C19 H19A 110.7
N C20 O1 110.18(14)
N C20 C19 110.94(13)
O1 C20 C19 110.86(12)
N C20 H20A 108.3
O1 C20 H20A 108.3
C19 C20 H20A 108.3
C10 C21 H21A 109.5
C10 C21 H21B 109.5
H21A C21 H21B 109.5
C10 C21 H21C 109.5
H21A C21 H21C 109.5
H21B C21 H21C 109.5
C12 C22 H22A 109.5
C12 C22 H22B 109.5
H22A C22 H22B 109.5
C12 C22 H22C 109.5
H22A C22 H22C 109.5
H22B C22 H22C 109.5
N C23 H23A 109.5
N C23 H23B 109.5
H23A C23 H23B 109.5
N C23 H23C 109.5
H23A C23 H23C 109.5
H23B C23 H23C 109.5

loop_
_geom_bond_atom_site_label_1
_geom_bond_atom_site_label_2
_geom_bond_distance
O1 C1 1.3448(18)
O1 C20 1.4580(18)
O2 C7 1.373(2)
O2 C8 1.377(2)
O3 C8 1.211(2)
N C20 1.440(2)
N C23 1.462(2)
N C12 1.505(2)
C1 C9 1.360(2)
C1 C2 1.444(2)
C2 C7 1.391(2)
C2 C3 1.395(2)
C3 C4 1.370(2)
C3 H3A 0.9300
C4 C5 1.390(3)
C4 H4A 0.9300
C5 C6 1.369(3)
C5 H5A 0.9300
C6 C7 1.387(3)
C6 H6A 0.9300
C8 C9 1.449(2)
C9 C10 1.522(2)
C10 C21 1.535(2)
C10 C19 1.552(2)
C10 C11 1.557(2)
C11 C12 1.534(2)
C11 H11A 0.9700
C11 H11B 0.9700
C12 C13 1.512(3)
C12 C22 1.524(2)
C13 C14 1.385(2)
C13 C18 1.400(2)
C14 C15 1.388(3)
C14 H14A 0.9300
C15 C16 1.371(3)
C15 H15A 0.9300
C16 C17 1.387(3)
C16 H16A 0.9300
C17 C18 1.379(3)
C17 H17A 0.9300
C18 C19 1.505(2)
C19 C20 1.514(2)
C19 H19A 0.9800
C20 H20A 0.9800
C21 H21A 0.9600
C21 H21B 0.9600
C21 H21C 0.9600
C22 H22A 0.9600
C22 H22B 0.9600
C22 H22C 0.9600
C23 H23A 0.9600
C23 H23B 0.9600
C23 H23C 0.9600

loop_
_geom_torsion_atom_site_label_1
_geom_torsion_atom_site_label_2
_geom_torsion_atom_site_label_3
_geom_torsion_atom_site_label_4
_geom_torsion
C20 O1 C1 C9 -8.6(2)
C20 O1 C1 C2 172.86(13)
O1 C1 C2 C7 -179.99(14)
C9 C1 C2 C7 1.4(2)
O1 C1 C2 C3 1.5(2)
C9 C1 C2 C3 -177.12(16)
C7 C2 C3 C4 -0.8(3)
C1 C2 C3 C4 177.66(16)
C2 C3 C4 C5 0.7(3)
C3 C4 C5 C6 -0.1(3)
C4 C5 C6 C7 -0.3(3)
C8 O2 C7 C6 -179.90(16)
C8 O2 C7 C2 -0.5(3)
C5 C6 C7 O2 179.52(18)
C5 C6 C7 C2 0.1(3)
C3 C2 C7 O2 -178.92(15)
C1 C2 C7 O2 2.5(2)
C3 C2 C7 C6 0.5(3)
C1 C2 C7 C6 -178.16(15)
C7 O2 C8 O3 174.84(17)
C7 O2 C8 C9 -5.1(2)
O1 C1 C9 C8 174.69(14)
C2 C1 C9 C8 -6.8(2)
O1 C1 C9 C10 -1.5(2)
C2 C1 C9 C10 176.92(14)
O3 C8 C9 C1 -171.33(18)
O2 C8 C9 C1 8.6(2)
O3 C8 C9 C10 5.0(3)
O2 C8 C9 C10 -175.09(14)
C1 C9 C10 C21 -140.84(16)
C8 C9 C10 C21 43.0(2)
C1 C9 C10 C19 -21.88(19)
C8 C9 C10 C19 161.94(14)
C1 C9 C10 C11 93.19(17)
C8 C9 C10 C11 -82.99(17)
C9 C10 C11 C12 -106.44(16)
C21 C10 C11 C12 127.16(16)
C19 C10 C11 C12 9.31(19)
C20 N C12 C13 49.85(17)
C23 N C12 C13 -79.40(18)
C20 N C12 C22 176.80(14)
C23 N C12 C22 47.6(2)
C20 N C12 C11 -64.23(17)
C23 N C12 C11 166.53(15)
C10 C11 C12 N 52.50(19)
C10 C11 C12 C13 -63.26(18)
C10 C11 C12 C22 172.28(15)
N C12 C13 C14 125.58(18)
C22 C12 C13 C14 0.9(3)
C11 C12 C13 C14 -120.38(18)
N C12 C13 C18 -56.69(17)
C22 C12 C13 C18 178.61(15)
C11 C12 C13 C18 57.36(17)
C18 C13 C14 C15 -1.4(3)
C12 C13 C14 C15 176.16(17)
C13 C14 C15 C16 1.2(3)
C14 C15 C16 C17 0.1(3)
C15 C16 C17 C18 -1.1(3)
C16 C17 C18 C13 0.8(3)
C16 C17 C18 C19 -179.57(17)
C14 C13 C18 C17 0.5(2)
C12 C13 C18 C17 -177.48(15)
C14 C13 C18 C19 -179.23(15)
C12 C13 C18 C19 2.8(2)
C17 C18 C19 C20 -124.25(18)
C13 C18 C19 C20 55.44(17)
C17 C18 C19 C10 119.75(18)
C13 C18 C19 C10 -60.57(17)
C9 C10 C19 C18 168.33(12)
C21 C10 C19 C18 -69.69(16)
C11 C10 C19 C18 50.77(17)
C9 C10 C19 C20 52.34(15)
C21 C10 C19 C20 174.32(13)
C11 C10 C19 C20 -65.21(16)
C23 N C20 O1 -97.20(16)
C12 N C20 O1 131.27(13)
C23 N C20 C19 139.64(15)
C12 N C20 C19 8.12(18)
C1 O1 C20 N -80.31(16)
C1 O1 C20 C19 42.89(18)
C18 C19 C20 N -61.28(17)
C10 C19 C20 N 57.46(16)
C18 C19 C20 O1 175.96(12)
C10 C19 C20 O1 -65.30(15)
